data_7100859
loop_
_publ_author_name
'A. Nangia'
'N. Jagadeesh Babu'
'L. Sreenivas Reddy'

_publ_section_title
;
Carboxamide pyridine N-oxide heterosynthon for crystal
engineering and pharmaceutical cocrystals
;
_journal_name_full 'Chemical Communications'
_journal_paper_doi 10.1039/b515510j
_journal_year 2006
_chemical_formula_moiety 'C6 H6 N2 O2'
_chemical_formula_sum 'C6 H6 N2 O2'
_chemical_formula_weight 138.13
_chemical_name_common Nicotinamide-N-oxide
_space_group_IT_number 14
_symmetry_cell_setting monoclinic
_symmetry_space_group_name_Hall '-P 2yn'
_symmetry_space_group_name_H-M 'P 1 21/n 1'
_cell_angle_alpha 90.00
_cell_angle_beta 110.064(2)
_cell_angle_gamma 90.00
_cell_formula_units_Z 4
_cell_length_a 11.0498(16)
_cell_length_b 3.6869(5)
_cell_length_c 15.019(2)
_cell_measurement_temperature 100(2)
_cell_volume 574.73(14)
_diffrn_ambient_temperature 100(2)
_exptl_crystal_density_diffrn 1.596
_cod_depositor_comments
;
The following automatic conversions were performed:
'_symmetry_cell_setting' value 'Monoclinic' changed to 'monoclinic'
according to '/home/saulius/struct/CIF-dictionaries/cif_core.dic'
dictionary named 'cif_core.dic' version 2.4.1 from 2010-06-29.

Automatic conversion script
Id: cif_fix_enum 1527 2010-12-29 10:47:43Z saulius 
;
_cod_original_sg_symbol_H-M 'P 21/n'
_cod_database_code 7100859

loop_
_symmetry_equiv_pos_as_xyz
'x, y, z'
'-x+1/2, y+1/2, -z+1/2'
'-x, -y, -z'
'x-1/2, -y-1/2, z-1/2'

loop_
_atom_site_label
_atom_site_type_symbol
_atom_site_fract_x
_atom_site_fract_y
_atom_site_fract_z
_atom_site_U_iso_or_equiv
_atom_site_adp_type
_atom_site_occupancy
_atom_site_symmetry_multiplicity
_atom_site_calc_flag
_atom_site_refinement_flags
_atom_site_disorder_assembly
_atom_site_disorder_group
O1 O 0.83405(8) 0.1772(3) 0.41406(6) 0.0175(3) Uani 1 1 d . . .
O2 O 0.96974(9) 0.4772(3) 0.81746(7) 0.0223(3) Uani 1 1 d . . .
N1 N 0.81448(10) 0.3369(3) 0.48683(7) 0.0142(3) Uani 1 1 d . . .
N2 N 1.11802(10) 0.5131(3) 0.74468(8) 0.0179(3) Uani 1 1 d . . .
H2A H 1.1792(17) 0.492(4) 0.7986(13) 0.021(4) Uiso 1 1 d . . .
H2B H 1.1345(16) 0.556(5) 0.6926(13) 0.024(4) Uiso 1 1 d . . .
C1 C 0.91154(11) 0.3470(3) 0.57134(9) 0.0142(3) Uani 1 1 d . . .
H1 H 0.9934 0.2492 0.5770 0.017 Uiso 1 1 calc R . .
C2 C 0.89226(11) 0.4989(3) 0.64948(9) 0.0141(3) Uani 1 1 d . . .
C3 C 0.77214(12) 0.6410(3) 0.64118(9) 0.0157(3) Uani 1 1 d . . .
H3 H 0.7567 0.7399 0.6947 0.019 Uiso 1 1 calc R . .
C4 C 0.67556(12) 0.6353(4) 0.55317(9) 0.0167(3) Uani 1 1 d . . .
H4 H 0.5937 0.7373 0.5457 0.020 Uiso 1 1 calc R . .
C5 C 0.69750(12) 0.4829(3) 0.47662(9) 0.0161(3) Uani 1 1 d . . .
H5 H 0.6308 0.4795 0.4165 0.019 Uiso 1 1 calc R . .
C6 C 0.99776(12) 0.4969(3) 0.74525(9) 0.0154(3) Uani 1 1 d . . .

loop_
_atom_site_aniso_label
_atom_site_aniso_U_11
_atom_site_aniso_U_22
_atom_site_aniso_U_33
_atom_site_aniso_U_23
_atom_site_aniso_U_13
_atom_site_aniso_U_12
O1 0.0178(5) 0.0229(5) 0.0130(5) -0.0035(4) 0.0069(3) -0.0006(4)
O2 0.0192(5) 0.0341(6) 0.0145(5) 0.0023(4) 0.0067(4) -0.0008(4)
N1 0.0153(5) 0.0145(5) 0.0141(5) -0.0001(4) 0.0065(4) -0.0017(4)
N2 0.0144(5) 0.0266(7) 0.0118(6) 0.0023(4) 0.0033(4) -0.0004(4)
C1 0.0125(5) 0.0135(6) 0.0163(6) 0.0021(5) 0.0045(5) -0.0010(5)
C2 0.0149(6) 0.0121(6) 0.0160(7) 0.0016(5) 0.0061(5) -0.0023(4)
C3 0.0182(6) 0.0129(6) 0.0182(6) 0.0004(5) 0.0090(5) -0.0012(5)
C4 0.0137(6) 0.0150(6) 0.0223(7) 0.0015(5) 0.0074(5) 0.0005(5)
C5 0.0134(6) 0.0164(6) 0.0174(6) 0.0019(5) 0.0036(5) -0.0006(4)
C6 0.0169(6) 0.0137(6) 0.0158(7) 0.0004(5) 0.0058(5) -0.0004(4)

loop_
_geom_bond_atom_site_label_1
_geom_bond_atom_site_label_2
_geom_bond_distance
_geom_bond_site_symmetry_2
_geom_bond_publ_flag
O1 N1 1.3230(14) . ?
O2 C6 1.2279(16) . ?
N1 C1 1.3522(16) . ?
N1 C5 1.3594(16) . ?
N2 C6 1.3332(17) . ?
N2 H2A 0.862(19) . ?
N2 H2B 0.876(18) . ?
C1 C2 1.3813(18) . ?
C1 H1 0.9500 . ?
C2 C3 1.3922(18) . ?
C2 C6 1.5091(17) . ?
C3 C4 1.3851(18) . ?
C3 H3 0.9500 . ?
C4 C5 1.3739(18) . ?
C4 H4 0.9500 . ?
C5 H5 0.9500 . ?

loop_
_cod_related_entry_id
_cod_related_entry_database
_cod_related_entry_code
1 ChemSpider 65522
